data_4505761
loop_
_publ_author_name
'Bond, Andrew D.'
'Feeder, Neil'
'Redman, James E.'
'Teat, Simon J.'
'Sanders, Jeremy K. M.'

_publ_section_title
;
 Molecular Conformation and Intermolecular Interactions in the Crystal
 Structures of Free-Base 5,15-Diarylporphyrins
;
_journal_issue 1
_journal_name_full 'Crystal Growth &amp; Design'
_journal_page_first 27
_journal_paper_doi 10.1021/cg010029u
_journal_volume 2
_journal_year 2002
_chemical_formula_moiety 'C32 H22 N4'
_chemical_formula_sum 'C32 H22 N4'
_chemical_formula_weight 462.54
_chemical_name_systematic
; 
 5,15-diphenylporphyrin 
;
_space_group_IT_number 14
_symmetry_cell_setting monoclinic
_symmetry_space_group_name_Hall '-P 2ybc'
_symmetry_space_group_name_H-M 'P 1 21/c 1'
_atom_sites_solution_hydrogens geom
_atom_sites_solution_primary direct
_atom_sites_solution_secondary difmap
_cell_angle_alpha 90.00
_cell_angle_beta 105.455(2)
_cell_angle_gamma 90.00
_cell_formula_units_Z 4
_cell_length_a 14.5219(9)
_cell_length_b 16.7635(10)
_cell_length_c 9.6313(6)
_cell_measurement_reflns_used 11473
_cell_measurement_temperature 150(2)
_cell_measurement_theta_max 29.39
_cell_measurement_theta_min 3.05
_cell_volume 2259.8(2)
_computing_cell_refinement 'LSCELL (CLEGG, 1997)'
_computing_data_collection 'Bruker SMART (Bruker AXS, 1994)'
_computing_data_reduction 'Bruker SAINT (Bruker AXS, 1994)'
_computing_molecular_graphics 'XP (Sheldrick, 1993)'
_computing_publication_material 'SHELXL-97 (Sheldrick, 1997)'
_computing_structure_refinement 'SHELXL-97 (Sheldrick, 1997)'
_computing_structure_solution 'SHELXS-97 (Sheldrick, 1997)'
_diffrn_ambient_temperature 150(2)
_diffrn_detector_area_resol_mean 8.192
_diffrn_measured_fraction_theta_full 0.902
_diffrn_measured_fraction_theta_max 0.902
_diffrn_measurement_device_type 'Bruker SMART CCD'
_diffrn_measurement_method 'Thin slice \w-scans'
_diffrn_radiation_monochromator 'Silicon 111'
_diffrn_radiation_source 'Daresbury SRS, Station 9.8'
_diffrn_radiation_type synchrotron
_diffrn_radiation_wavelength 0.6893
_diffrn_reflns_av_R_equivalents 0.0357
_diffrn_reflns_av_sigmaI/netI 0.0453
_diffrn_reflns_limit_h_max 20
_diffrn_reflns_limit_h_min -14
_diffrn_reflns_limit_k_max 23
_diffrn_reflns_limit_k_min -23
_diffrn_reflns_limit_l_max 13
_diffrn_reflns_limit_l_min -13
_diffrn_reflns_number 14722
_diffrn_reflns_theta_full 29.51
_diffrn_reflns_theta_max 29.51
_diffrn_reflns_theta_min 2.36
_diffrn_standards_number 0
_exptl_absorpt_coefficient_mu 0.081
_exptl_absorpt_correction_T_max 0.9984
_exptl_absorpt_correction_T_min 0.9871
_exptl_absorpt_correction_type multi-scan
_exptl_absorpt_process_details
;
 Correction applied by SADABS - note that the transmission factors are
 not real since they include corrections for beam decay and possibly
 crystal decay (the two cannot be distinguished).

 The numbers listed in the CIF are those calculated by SHELXL. 
;
_exptl_crystal_colour red
_exptl_crystal_density_diffrn 1.359
_exptl_crystal_density_method 'not measured'
_exptl_crystal_description plate
_exptl_crystal_F_000 968
_exptl_crystal_size_max 0.16
_exptl_crystal_size_mid 0.08
_exptl_crystal_size_min 0.02
_refine_diff_density_max 0.424
_refine_diff_density_min -0.259
_refine_diff_density_rms 0.050
_refine_ls_extinction_method none
_refine_ls_goodness_of_fit_ref 1.050
_refine_ls_hydrogen_treatment mixed
_refine_ls_matrix_type full
_refine_ls_number_parameters 332
_refine_ls_number_reflns 6238
_refine_ls_number_restraints 0
_refine_ls_restrained_S_all 1.050
_refine_ls_R_factor_all 0.0632
_refine_ls_R_factor_gt 0.0493
_refine_ls_shift/su_max 0.018
_refine_ls_shift/su_mean 0.000
_refine_ls_structure_factor_coef Fsqd
_refine_ls_weighting_details 'calc w=1/[\s^2^(Fo^2^)+(0.0744P)^2^+0.4317P] where P=(Fo^2^+2Fc^2^)/3'
_refine_ls_weighting_scheme calc
_refine_ls_wR_factor_gt 0.1278
_refine_ls_wR_factor_ref 0.1317
_reflns_number_gt 5142
_reflns_number_total 6238
_reflns_threshold_expression >2sigma(I)
_cod_data_source_file cg010029u.cif
_cod_data_source_block js9946
_cod_original_sg_symbol_H-M P2(1)/c
_cod_database_code 4505761

loop_
_symmetry_equiv_pos_as_xyz
'x, y, z'
'-x, y+1/2, -z+1/2'
'-x, -y, -z'
'x, -y-1/2, z-1/2'

loop_
_atom_site_label
_atom_site_type_symbol
_atom_site_fract_x
_atom_site_fract_y
_atom_site_fract_z
_atom_site_U_iso_or_equiv
_atom_site_adp_type
_atom_site_occupancy
_atom_site_symmetry_multiplicity
_atom_site_calc_flag
_atom_site_refinement_flags
N1 N 0.37194(7) 0.34084(6) 0.65667(11) 0.0201(2) Uani 1 1 d .
H1A H 0.3372(16) 0.3543(14) 0.562(3) 0.074(5) Uiso 1 1 d .
N2 N 0.39596(7) 0.38693(6) 0.39375(10) 0.0197(2) Uani 1 1 d .
N3 N 0.17941(7) 0.38989(6) 0.26013(11) 0.0191(2) Uani 1 1 d .
H3A H 0.2153(17) 0.3750(15) 0.352(3) 0.074(5) Uiso 1 1 d .
N4 N 0.15606(7) 0.34738(6) 0.52445(10) 0.01893(19) Uani 1 1 d .
C1 C 0.33755(8) 0.31737(7) 0.76982(12) 0.0202(2) Uani 1 1 d .
C2 C 0.41789(8) 0.30686(7) 0.89181(13) 0.0227(2) Uani 1 1 d .
H2 H 0.4157 0.2910 0.9856 0.027 Uiso 1 1 calc R
C3 C 0.49824(8) 0.32363(8) 0.84967(13) 0.0231(2) Uani 1 1 d .
H3 H 0.5619 0.3220 0.9092 0.028 Uiso 1 1 calc R
C4 C 0.46983(8) 0.34419(7) 0.70000(12) 0.0198(2) Uani 1 1 d .
C5 C 0.52826(8) 0.36255(7) 0.60929(12) 0.0192(2) Uani 1 1 d .
C6 C 0.49114(8) 0.38271(7) 0.46286(12) 0.0195(2) Uani 1 1 d .
C7 C 0.54800(8) 0.39612(8) 0.36149(13) 0.0238(2) Uani 1 1 d .
H7 H 0.6157 0.3963 0.3826 0.029 Uiso 1 1 calc R
C8 C 0.48565(9) 0.40819(8) 0.23163(13) 0.0253(3) Uani 1 1 d .
H8 H 0.5010 0.4190 0.1435 0.030 Uiso 1 1 calc R
C9 C 0.39099(8) 0.40155(7) 0.25259(13) 0.0210(2) Uani 1 1 d .
C10 C 0.30842(8) 0.40935(8) 0.14016(12) 0.0223(2) Uani 1 1 d .
H10 H 0.3184 0.4186 0.0480 0.027 Uiso 1 1 calc R
C11 C 0.21373(8) 0.40553(7) 0.14336(12) 0.0202(2) Uani 1 1 d .
C12 C 0.13356(8) 0.42213(7) 0.02403(13) 0.0227(2) Uani 1 1 d .
H12 H 0.1356 0.4338 -0.0716 0.027 Uiso 1 1 calc R
C13 C 0.05366(8) 0.41812(7) 0.07239(13) 0.0214(2) Uani 1 1 d .
H13 H -0.0099 0.4277 0.0166 0.026 Uiso 1 1 calc R
C14 C 0.08194(8) 0.39708(7) 0.22158(12) 0.0185(2) Uani 1 1 d .
C15 C 0.02422(8) 0.38525(7) 0.31629(12) 0.0179(2) Uani 1 1 d .
C16 C 0.06108(8) 0.35760(7) 0.45856(12) 0.0185(2) Uani 1 1 d .
C17 C 0.00371(8) 0.33360(7) 0.55423(13) 0.0216(2) Uani 1 1 d .
H17 H -0.0640 0.3347 0.5338 0.026 Uiso 1 1 calc R
C18 C 0.06590(8) 0.30934(7) 0.67818(13) 0.0223(2) Uani 1 1 d .
H18 H 0.0503 0.2896 0.7615 0.027 Uiso 1 1 calc R
C19 C 0.16067(8) 0.31934(7) 0.65917(12) 0.0198(2) Uani 1 1 d .
C20 C 0.24297(8) 0.30583(7) 0.76968(13) 0.0211(2) Uani 1 1 d .
H20 H 0.2330 0.2860 0.8569 0.025 Uiso 1 1 calc R
C21 C 0.63304(8) 0.35285(7) 0.66793(12) 0.0196(2) Uani 1 1 d .
C22 C 0.66937(8) 0.28027(7) 0.72990(13) 0.0238(2) Uani 1 1 d .
H22 H 0.6267 0.2382 0.7353 0.029 Uiso 1 1 calc R
C23 C 0.76693(9) 0.26876(8) 0.78374(14) 0.0277(3) Uani 1 1 d .
H23 H 0.7906 0.2195 0.8278 0.033 Uiso 1 1 calc R
C24 C 0.82974(9) 0.32911(9) 0.77317(14) 0.0299(3) Uani 1 1 d .
H24 H 0.8967 0.3209 0.8080 0.036 Uiso 1 1 calc R
C25 C 0.79507(9) 0.40131(8) 0.71188(15) 0.0288(3) Uani 1 1 d .
H25 H 0.8383 0.4427 0.7050 0.035 Uiso 1 1 calc R
C26 C 0.69725(9) 0.41378(7) 0.66013(13) 0.0237(2) Uani 1 1 d .
H26 H 0.6739 0.4638 0.6193 0.028 Uiso 1 1 calc R
C27 C -0.07922(8) 0.40447(7) 0.26377(12) 0.0188(2) Uani 1 1 d .
C28 C -0.13646(8) 0.37309(7) 0.13531(13) 0.0222(2) Uani 1 1 d .
H28 H -0.1099 0.3362 0.0818 0.027 Uiso 1 1 calc R
C29 C -0.23159(8) 0.39512(8) 0.08500(14) 0.0263(3) Uani 1 1 d .
H29 H -0.2690 0.3749 -0.0045 0.032 Uiso 1 1 calc R
C30 C -0.27239(8) 0.44651(8) 0.16471(14) 0.0273(3) Uani 1 1 d .
H30 H -0.3379 0.4607 0.1309 0.033 Uiso 1 1 calc R
C31 C -0.21719(8) 0.47697(8) 0.29361(14) 0.0253(2) Uani 1 1 d .
H31 H -0.2451 0.5116 0.3491 0.030 Uiso 1 1 calc R
C32 C -0.12121(8) 0.45703(7) 0.34213(13) 0.0221(2) Uani 1 1 d .
H32 H -0.0835 0.4793 0.4296 0.026 Uiso 1 1 calc R

loop_
_atom_site_aniso_label
_atom_site_aniso_U_11
_atom_site_aniso_U_22
_atom_site_aniso_U_33
_atom_site_aniso_U_23
_atom_site_aniso_U_13
_atom_site_aniso_U_12
N1 0.0166(4) 0.0277(5) 0.0160(5) 0.0020(4) 0.0043(3) 0.0021(3)
N2 0.0172(4) 0.0262(5) 0.0156(4) 0.0012(4) 0.0043(3) 0.0026(3)
N3 0.0164(4) 0.0250(5) 0.0161(4) 0.0025(4) 0.0047(3) 0.0016(3)
N4 0.0167(4) 0.0246(5) 0.0152(4) 0.0006(3) 0.0038(3) 0.0006(3)
C1 0.0197(5) 0.0250(5) 0.0157(5) 0.0018(4) 0.0047(4) 0.0033(4)
C2 0.0214(5) 0.0305(6) 0.0153(5) 0.0032(4) 0.0038(4) 0.0046(4)
C3 0.0194(5) 0.0314(6) 0.0173(5) 0.0005(4) 0.0028(4) 0.0028(4)
C4 0.0173(5) 0.0240(5) 0.0176(5) -0.0007(4) 0.0038(4) 0.0020(4)
C5 0.0159(5) 0.0229(5) 0.0183(5) -0.0012(4) 0.0038(4) 0.0013(4)
C6 0.0173(5) 0.0235(5) 0.0185(5) -0.0013(4) 0.0060(4) 0.0011(4)
C7 0.0169(5) 0.0342(6) 0.0218(6) -0.0007(5) 0.0078(4) -0.0002(4)
C8 0.0194(5) 0.0397(7) 0.0190(6) 0.0005(5) 0.0088(4) -0.0010(5)
C9 0.0181(5) 0.0286(6) 0.0179(5) 0.0003(4) 0.0076(4) 0.0012(4)
C10 0.0196(5) 0.0326(6) 0.0159(5) 0.0024(4) 0.0069(4) 0.0018(4)
C11 0.0190(5) 0.0261(5) 0.0155(5) 0.0017(4) 0.0044(4) 0.0013(4)
C12 0.0207(5) 0.0306(6) 0.0158(5) 0.0034(4) 0.0033(4) -0.0007(4)
C13 0.0186(5) 0.0270(6) 0.0170(5) 0.0036(4) 0.0021(4) 0.0001(4)
C14 0.0176(5) 0.0205(5) 0.0172(5) 0.0004(4) 0.0042(4) 0.0003(4)
C15 0.0154(5) 0.0211(5) 0.0171(5) -0.0012(4) 0.0038(4) -0.0010(4)
C16 0.0168(5) 0.0214(5) 0.0173(5) -0.0017(4) 0.0049(4) -0.0012(4)
C17 0.0159(5) 0.0285(6) 0.0219(6) 0.0015(4) 0.0077(4) -0.0022(4)
C18 0.0189(5) 0.0293(6) 0.0202(6) 0.0033(4) 0.0077(4) -0.0015(4)
C19 0.0191(5) 0.0228(5) 0.0184(5) 0.0009(4) 0.0068(4) -0.0003(4)
C20 0.0210(5) 0.0257(5) 0.0177(5) 0.0036(4) 0.0071(4) 0.0019(4)
C21 0.0152(5) 0.0252(5) 0.0179(5) -0.0030(4) 0.0035(4) 0.0008(4)
C22 0.0208(5) 0.0256(6) 0.0241(6) -0.0026(4) 0.0047(4) 0.0020(4)
C23 0.0235(6) 0.0331(7) 0.0248(6) -0.0035(5) 0.0032(5) 0.0087(5)
C24 0.0164(5) 0.0470(8) 0.0255(6) -0.0090(5) 0.0043(4) 0.0039(5)
C25 0.0208(6) 0.0384(7) 0.0278(7) -0.0083(5) 0.0078(5) -0.0072(5)
C26 0.0228(6) 0.0257(6) 0.0223(6) -0.0032(4) 0.0055(4) -0.0016(4)
C27 0.0152(5) 0.0220(5) 0.0190(5) 0.0015(4) 0.0045(4) -0.0023(4)
C28 0.0192(5) 0.0279(6) 0.0191(5) 0.0001(4) 0.0044(4) -0.0040(4)
C29 0.0175(5) 0.0391(7) 0.0203(6) 0.0032(5) 0.0015(4) -0.0061(5)
C30 0.0152(5) 0.0358(7) 0.0303(7) 0.0092(5) 0.0052(4) -0.0001(4)
C31 0.0202(5) 0.0273(6) 0.0303(6) 0.0023(5) 0.0100(5) 0.0019(4)
C32 0.0192(5) 0.0249(5) 0.0220(6) -0.0012(4) 0.0053(4) -0.0016(4)

loop_
_atom_type_symbol
_atom_type_description
_atom_type_scat_dispersion_real
_atom_type_scat_dispersion_imag
_atom_type_scat_source
C C 0.0033 0.0016 'International Tables Vol C Tables 4.2.6.8 and 6.1.1.4'
H H 0.0000 0.0000 'International Tables Vol C Tables 4.2.6.8 and 6.1.1.4'
N N 0.0061 0.0033 'International Tables Vol C Tables 4.2.6.8 and 6.1.1.4'

loop_
_geom_angle_atom_site_label_1
_geom_angle_atom_site_label_2
_geom_angle_atom_site_label_3
_geom_angle
C1 N1 C4 109.71(9)
C1 N1 H1A 128.3(15)
C4 N1 H1A 122.0(14)
C9 N2 C6 105.83(9)
C14 N3 C11 109.63(9)
C14 N3 H3A 123.7(15)
C11 N3 H3A 126.7(15)
C19 N4 C16 105.80(9)
N1 C1 C20 127.55(11)
N1 C1 C2 107.35(10)
C20 C1 C2 125.10(11)
C3 C2 C1 107.81(10)
C3 C2 H2 126.1
C1 C2 H2 126.1
C2 C3 C4 108.03(10)
C2 C3 H3 126.0
C4 C3 H3 126.0
N1 C4 C5 124.65(10)
N1 C4 C3 107.08(10)
C5 C4 C3 128.25(10)
C4 C5 C6 122.77(10)
C4 C5 C21 117.86(10)
C6 C5 C21 119.13(10)
N2 C6 C5 124.54(10)
N2 C6 C7 110.27(10)
C5 C6 C7 125.05(10)
C8 C7 C6 106.53(10)
C8 C7 H7 126.7
C6 C7 H7 126.7
C7 C8 C9 106.68(11)
C7 C8 H8 126.7
C9 C8 H8 126.7
N2 C9 C10 126.75(10)
N2 C9 C8 110.68(10)
C10 C9 C8 122.57(11)
C11 C10 C9 129.28(11)
C11 C10 H10 115.4
C9 C10 H10 115.4
N3 C11 C10 127.37(11)
N3 C11 C12 107.49(10)
C10 C11 C12 125.05(11)
C13 C12 C11 107.53(10)
C13 C12 H12 126.2
C11 C12 H12 126.2
C12 C13 C14 108.25(10)
C12 C13 H13 125.9
C14 C13 H13 125.9
N3 C14 C15 124.25(10)
N3 C14 C13 107.07(10)
C15 C14 C13 128.68(10)
C14 C15 C16 122.59(10)
C14 C15 C27 118.10(10)
C16 C15 C27 119.30(10)
N4 C16 C15 124.56(10)
N4 C16 C17 110.42(10)
C15 C16 C17 125.00(10)
C18 C17 C16 106.36(10)
C18 C17 H17 126.8
C16 C17 H17 126.8
C17 C18 C19 106.71(10)
C17 C18 H18 126.6
C19 C18 H18 126.6
N4 C19 C20 126.72(10)
N4 C19 C18 110.68(10)
C20 C19 C18 122.49(10)
C1 C20 C19 128.83(11)
C1 C20 H20 115.6
C19 C20 H20 115.6
C22 C21 C26 118.58(11)
C22 C21 C5 119.39(10)
C26 C21 C5 122.02(11)
C23 C22 C21 120.90(12)
C23 C22 H22 119.5
C21 C22 H22 119.5
C24 C23 C22 119.91(12)
C24 C23 H23 120.0
C22 C23 H23 120.0
C25 C24 C23 119.97(12)
C25 C24 H24 120.0
C23 C24 H24 120.0
C24 C25 C26 120.41(12)
C24 C25 H25 119.8
C26 C25 H25 119.8
C25 C26 C21 120.21(12)
C25 C26 H26 119.9
C21 C26 H26 119.9
C28 C27 C32 118.19(11)
C28 C27 C15 121.91(10)
C32 C27 C15 119.88(10)
C29 C28 C27 120.77(12)
C29 C28 H28 119.6
C27 C28 H28 119.6
C28 C29 C30 120.30(12)
C28 C29 H29 119.9
C30 C29 H29 119.9
C31 C30 C29 119.67(11)
C31 C30 H30 120.2
C29 C30 H30 120.2
C30 C31 C32 120.20(12)
C30 C31 H31 119.9
C32 C31 H31 119.9
C31 C32 C27 120.82(11)
C31 C32 H32 119.6
C27 C32 H32 119.6

loop_
_geom_bond_atom_site_label_1
_geom_bond_atom_site_label_2
_geom_bond_distance
N1 C1 1.3717(14)
N1 C4 1.3718(14)
N1 H1A 0.94(2)
N2 C9 1.3642(15)
N2 C6 1.3668(14)
N3 C14 1.3696(14)
N3 C11 1.3714(14)
N3 H3A 0.94(2)
N4 C19 1.3649(15)
N4 C16 1.3668(14)
C1 C20 1.3866(16)
C1 C2 1.4290(16)
C2 C3 1.3630(16)
C2 H2 0.9500
C3 C4 1.4318(16)
C3 H3 0.9500
C4 C5 1.4046(15)
C5 C6 1.4102(16)
C5 C21 1.4841(15)
C6 C7 1.4544(15)
C7 C8 1.3497(17)
C7 H7 0.9500
C8 C9 1.4459(16)
C8 H8 0.9500
C9 C10 1.3912(16)
C10 C11 1.3851(16)
C10 H10 0.9500
C11 C12 1.4285(16)
C12 C13 1.3621(16)
C12 H12 0.9500
C13 C14 1.4294(16)
C13 H13 0.9500
C14 C15 1.4078(15)
C15 C16 1.4100(16)
C15 C27 1.4869(15)
C16 C17 1.4540(15)
C17 C18 1.3534(17)
C17 H17 0.9500
C18 C19 1.4456(15)
C18 H18 0.9500
C19 C20 1.3909(16)
C20 H20 0.9500
C21 C22 1.3953(17)
C21 C26 1.3984(16)
C22 C23 1.3863(16)
C22 H22 0.9500
C23 C24 1.384(2)
C23 H23 0.9500
C24 C25 1.381(2)
C24 H24 0.9500
C25 C26 1.3902(17)
C25 H25 0.9500
C26 H26 0.9500
C27 C28 1.3965(16)
C27 C32 1.4010(16)
C28 C29 1.3867(16)
C28 H28 0.9500
C29 C30 1.3874(19)
C29 H29 0.9500
C30 C31 1.3835(19)
C30 H30 0.9500
C31 C32 1.3877(16)
C31 H31 0.9500
C32 H32 0.9500

loop_
_geom_torsion_atom_site_label_1
_geom_torsion_atom_site_label_2
_geom_torsion_atom_site_label_3
_geom_torsion_atom_site_label_4
_geom_torsion
C4 N1 C1 C20 -179.11(12)
C4 N1 C1 C2 1.18(13)
N1 C1 C2 C3 -0.33(14)
C20 C1 C2 C3 179.94(12)
C1 C2 C3 C4 -0.59(15)
C1 N1 C4 C5 176.91(11)
C1 N1 C4 C3 -1.53(13)
C2 C3 C4 N1 1.30(14)
C2 C3 C4 C5 -177.07(12)
N1 C4 C5 C6 2.50(19)
C3 C4 C5 C6 -179.39(12)
N1 C4 C5 C21 -171.76(11)
C3 C4 C5 C21 6.35(19)
C9 N2 C6 C5 -175.11(11)
C9 N2 C6 C7 0.69(13)
C4 C5 C6 N2 0.25(19)
C21 C5 C6 N2 174.44(10)
C4 C5 C6 C7 -174.94(11)
C21 C5 C6 C7 -0.74(18)
N2 C6 C7 C8 -0.10(14)
C5 C6 C7 C8 175.67(12)
C6 C7 C8 C9 -0.50(14)
C6 N2 C9 C10 178.86(12)
C6 N2 C9 C8 -1.02(13)
C7 C8 C9 N2 0.98(15)
C7 C8 C9 C10 -178.91(12)
N2 C9 C10 C11 1.0(2)
C8 C9 C10 C11 -179.14(13)
C14 N3 C11 C10 175.66(12)
C14 N3 C11 C12 -1.04(13)
C9 C10 C11 N3 -2.7(2)
C9 C10 C11 C12 173.48(12)
N3 C11 C12 C13 1.52(14)
C10 C11 C12 C13 -175.27(12)
C11 C12 C13 C14 -1.40(14)
C11 N3 C14 C15 -179.76(11)
C11 N3 C14 C13 0.19(13)
C12 C13 C14 N3 0.78(13)
C12 C13 C14 C15 -179.28(12)
N3 C14 C15 C16 -5.87(18)
C13 C14 C15 C16 174.20(11)
N3 C14 C15 C27 172.88(10)
C13 C14 C15 C27 -7.05(18)
C19 N4 C16 C15 -179.42(11)
C19 N4 C16 C17 -1.19(13)
C14 C15 C16 N4 7.12(18)
C27 C15 C16 N4 -171.61(10)
C14 C15 C16 C17 -170.85(11)
C27 C15 C16 C17 10.42(17)
N4 C16 C17 C18 0.29(14)
C15 C16 C17 C18 178.51(11)
C16 C17 C18 C19 0.69(13)
C16 N4 C19 C20 -174.71(12)
C16 N4 C19 C18 1.63(13)
C17 C18 C19 N4 -1.49(14)
C17 C18 C19 C20 175.04(11)
N1 C1 C20 C19 -4.0(2)
C2 C1 C20 C19 175.62(12)
N4 C19 C20 C1 0.1(2)
C18 C19 C20 C1 -175.83(12)
C4 C5 C21 C22 52.94(15)
C6 C5 C21 C22 -121.54(12)
C4 C5 C21 C26 -128.60(12)
C6 C5 C21 C26 56.93(16)
C26 C21 C22 C23 0.50(18)
C5 C21 C22 C23 179.02(11)
C21 C22 C23 C24 -1.58(19)
C22 C23 C24 C25 1.43(19)
C23 C24 C25 C26 -0.21(19)
C24 C25 C26 C21 -0.87(19)
C22 C21 C26 C25 0.72(18)
C5 C21 C26 C25 -177.76(11)
C14 C15 C27 C28 52.73(15)
C16 C15 C27 C28 -128.48(12)
C14 C15 C27 C32 -125.64(12)
C16 C15 C27 C32 53.15(15)
C32 C27 C28 C29 1.69(17)
C15 C27 C28 C29 -176.71(11)
C27 C28 C29 C30 -2.48(18)
C28 C29 C30 C31 1.21(19)
C29 C30 C31 C32 0.79(19)
C30 C31 C32 C27 -1.57(18)
C28 C27 C32 C31 0.32(17)
C15 C27 C32 C31 178.75(11)
